data_2212772
loop_
_publ_author_name
'Wang, Zi-Liang'
'Xie, Jian-Gang'
'Wei, Lin-Heng'

_publ_section_title
;
 3-Aminopyridinium 2,4-dihydroxybenzoate: a three-dimensional
 supramolecular adduct assembled <i>via</i> hydrogen bonds
;
_journal_coeditor_code BH2086
_journal_issue 4
_journal_name_full 'Acta Crystallographica Section E'
_journal_page_first o1579
_journal_page_last o1580
_journal_paper_doi 10.1107/S1600536807009439
_journal_volume 63
_journal_year 2007
_chemical_formula_iupac 'C5 H7 N2 +, C7 H5 O4 -'
_chemical_formula_moiety 'C5 H7 N2 +, C7 H5 O4 -'
_chemical_formula_sum 'C12 H12 N2 O4'
_chemical_formula_weight 248.24
_chemical_name_systematic
;
3-aminopyridinium 2,4-dihydroxybenzoate
;
_space_group_IT_number 14
_symmetry_cell_setting monoclinic
_symmetry_space_group_name_Hall '-P 2yn'
_symmetry_space_group_name_H-M 'P 1 21/n 1'
_atom_sites_solution_hydrogens geom
_atom_sites_solution_primary direct
_atom_sites_solution_secondary difmap
_audit_creation_method SHELXL97
_cell_angle_alpha 90.00
_cell_angle_beta 111.113(2)
_cell_angle_gamma 90.00
_cell_formula_units_Z 4
_cell_length_a 11.7788(15)
_cell_length_b 8.5808(11)
_cell_length_c 12.3340(16)
_cell_measurement_reflns_used 4131
_cell_measurement_temperature 296(2)
_cell_measurement_theta_max 28.04
_cell_measurement_theta_min 2.96
_cell_volume 1162.9(3)
_computing_cell_refinement 'SAINT-Plus (Bruker, 2001)'
_computing_data_collection 'SMART (Bruker, 2001)'
_computing_data_reduction SAINT-Plus
_computing_molecular_graphics 'PLATON (Spek, 2003)'
_computing_publication_material PLATON
_computing_structure_refinement 'SHELXL97 (Sheldrick, 1997)'
_computing_structure_solution 'SHELXS97 (Sheldrick, 1997)'
_diffrn_ambient_temperature 296(2)
_diffrn_measured_fraction_theta_full 0.997
_diffrn_measured_fraction_theta_max 0.997
_diffrn_measurement_device_type 'Bruker SMART APEX CCD'
_diffrn_measurement_method \w
_diffrn_radiation_monochromator graphite
_diffrn_radiation_source 'fine-focus sealed tube'
_diffrn_radiation_type MoK\a
_diffrn_radiation_wavelength 0.71073
_diffrn_reflns_av_R_equivalents 0.0251
_diffrn_reflns_av_sigmaI/netI 0.0212
_diffrn_reflns_limit_h_max 11
_diffrn_reflns_limit_h_min -14
_diffrn_reflns_limit_k_max 10
_diffrn_reflns_limit_k_min -10
_diffrn_reflns_limit_l_max 15
_diffrn_reflns_limit_l_min -15
_diffrn_reflns_number 8507
_diffrn_reflns_theta_full 26.00
_diffrn_reflns_theta_max 26.00
_diffrn_reflns_theta_min 2.05
_diffrn_standards_decay_% 0
_diffrn_standards_interval_count 0
_diffrn_standards_interval_time 0
_diffrn_standards_number 0
_exptl_absorpt_coefficient_mu 0.108
_exptl_absorpt_correction_T_max 0.9787
_exptl_absorpt_correction_T_min 0.9683
_exptl_absorpt_correction_type multi-scan
_exptl_absorpt_process_details '(SADABS; Sheldrick, 2001)'
_exptl_crystal_colour yellow
_exptl_crystal_density_diffrn 1.418
_exptl_crystal_density_method 'not measured'
_exptl_crystal_description block
_exptl_crystal_F_000 520
_exptl_crystal_size_max 0.30
_exptl_crystal_size_mid 0.20
_exptl_crystal_size_min 0.20
_refine_diff_density_max 0.196
_refine_diff_density_min -0.206
_refine_ls_extinction_method none
_refine_ls_goodness_of_fit_ref 1.056
_refine_ls_hydrogen_treatment mixed
_refine_ls_matrix_type full
_refine_ls_number_parameters 177
_refine_ls_number_reflns 2286
_refine_ls_number_restraints 3
_refine_ls_restrained_S_all 1.055
_refine_ls_R_factor_all 0.0439
_refine_ls_R_factor_gt 0.0397
_refine_ls_shift/su_max 0.001
_refine_ls_shift/su_mean 0.000
_refine_ls_structure_factor_coef Fsqd
_refine_ls_weighting_details 'calc w=1/[\s^2^(Fo^2^)+(0.0671P)^2^+0.1693P] where P=(Fo^2^+2Fc^2^)/3'
_refine_ls_weighting_scheme calc
_refine_ls_wR_factor_gt 0.1102
_refine_ls_wR_factor_ref 0.1136
_reflns_number_gt 2044
_reflns_number_total 2286
_reflns_threshold_expression I>2\s(I)
_cod_data_source_file bh2086.cif
_cod_data_source_block I
_cod_original_sg_symbol_H-M 'P 21/n'
_cod_database_code 2212772
_cod_database_fobs_code 2212772

loop_
_symmetry_equiv_pos_as_xyz
'x, y, z'
'-x+1/2, y+1/2, -z+1/2'
'-x, -y, -z'
'x-1/2, -y-1/2, z-1/2'

loop_
_atom_site_type_symbol
_atom_site_label
_atom_site_fract_x
_atom_site_fract_y
_atom_site_fract_z
_atom_site_U_iso_or_equiv
_atom_site_adp_type
_atom_site_calc_flag
_atom_site_refinement_flags
_atom_site_occupancy
C C1 0.93717(11) 1.04675(13) 1.24661(10) 0.0340(3) Uani d . 1
C C2 1.02462(11) 1.09169(16) 1.35365(11) 0.0408(3) Uani d . 1
C C3 0.99288(13) 1.18526(17) 1.42994(11) 0.0472(3) Uani d . 1
H H3 1.0513 1.2132 1.5010 0.057 Uiso calc R 1
C C4 0.87487(12) 1.23690(15) 1.40050(10) 0.0391(3) Uani d . 1
C C5 0.78723(12) 1.19841(14) 1.29285(11) 0.0386(3) Uani d . 1
H H5A 0.7081 1.2360 1.2718 0.046 Uiso calc R 1
C C6 0.81927(11) 1.10462(14) 1.21864(10) 0.0368(3) Uani d . 1
H H6 0.7605 1.0786 1.1472 0.044 Uiso calc R 1
C C7 0.96975(11) 0.94251(14) 1.16599(11) 0.0368(3) Uani d . 1
C C8 0.87630(12) 0.67694(14) 0.84055(11) 0.0386(3) Uani d . 1
H H8 0.7985 0.7171 0.8237 0.046 Uiso calc R 1
C C9 0.89967(12) 0.57732(15) 0.76250(11) 0.0383(3) Uani d . 1
C C10 1.01906(13) 0.52396(16) 0.79214(12) 0.0435(3) Uani d . 1
H H10 1.0387 0.4584 0.7415 0.052 Uiso calc R 1
C C11 1.10741(13) 0.56677(16) 0.89465(12) 0.0454(3) Uani d . 1
H H11 1.1866 0.5303 0.9136 0.054 Uiso calc R 1
C C12 1.07871(13) 0.66387(15) 0.96959(11) 0.0436(3) Uani d . 1
H H12 1.1378 0.6930 1.0399 0.052 Uiso calc R 1
N N1 0.96540(10) 0.71533(12) 0.93997(9) 0.0392(3) Uani d D 1
N N2 0.81077(13) 0.53484(18) 0.66170(12) 0.0620(4) Uani d D 1
H H2A 0.7370(9) 0.5588(19) 0.6499(14) 0.053(4) Uiso d D 1
H H1 0.9430(15) 0.7780(16) 0.9841(13) 0.056(4) Uiso d D 1
H H2B 0.8316(17) 0.478(2) 0.6148(14) 0.074(6) Uiso d D 1
O O1 0.88626(8) 0.89919(11) 1.07278(7) 0.0447(3) Uani d . 1
O O2 1.07829(9) 0.89982(13) 1.19233(9) 0.0537(3) Uani d . 1
O O3 1.14156(9) 1.04575(15) 1.38534(9) 0.0645(3) Uani d . 1
H H3A 1.1490 0.9879 1.3354 0.097 Uiso calc R 1
O O4 0.84603(10) 1.32595(13) 1.47787(8) 0.0545(3) Uani d . 1
H H4 0.7726 1.3426 1.4530 0.082 Uiso calc R 1

loop_
_atom_site_aniso_label
_atom_site_aniso_U_11
_atom_site_aniso_U_22
_atom_site_aniso_U_33
_atom_site_aniso_U_12
_atom_site_aniso_U_13
_atom_site_aniso_U_23
C1 0.0353(6) 0.0359(6) 0.0335(6) -0.0019(5) 0.0158(5) -0.0010(4)
C2 0.0340(7) 0.0480(7) 0.0391(7) 0.0035(5) 0.0114(5) -0.0021(5)
C3 0.0424(8) 0.0602(8) 0.0332(6) 0.0006(6) 0.0067(5) -0.0093(6)
C4 0.0454(7) 0.0405(6) 0.0356(6) -0.0003(5) 0.0197(5) -0.0049(5)
C5 0.0332(6) 0.0421(6) 0.0423(6) 0.0006(5) 0.0159(5) -0.0046(5)
C6 0.0333(6) 0.0417(6) 0.0351(6) -0.0032(5) 0.0120(5) -0.0057(5)
C7 0.0381(7) 0.0389(6) 0.0384(6) -0.0007(5) 0.0197(5) -0.0003(5)
C8 0.0368(7) 0.0406(6) 0.0422(7) -0.0002(5) 0.0187(6) -0.0039(5)
C9 0.0380(7) 0.0418(6) 0.0361(6) -0.0043(5) 0.0145(5) -0.0053(5)
C10 0.0453(7) 0.0452(7) 0.0452(7) 0.0025(5) 0.0223(6) -0.0088(6)
C11 0.0366(7) 0.0482(7) 0.0501(7) 0.0036(5) 0.0141(6) -0.0001(6)
C12 0.0453(8) 0.0462(7) 0.0356(6) -0.0064(6) 0.0101(6) -0.0020(5)
N1 0.0493(6) 0.0380(6) 0.0355(5) -0.0045(5) 0.0215(5) -0.0063(4)
N2 0.0422(7) 0.0864(10) 0.0516(8) -0.0013(7) 0.0099(6) -0.0303(7)
O1 0.0434(5) 0.0553(6) 0.0389(5) -0.0018(4) 0.0190(4) -0.0133(4)
O2 0.0400(5) 0.0681(7) 0.0557(6) 0.0087(4) 0.0205(5) -0.0128(5)
O3 0.0365(6) 0.0906(9) 0.0557(6) 0.0151(5) 0.0039(5) -0.0207(6)
O4 0.0542(6) 0.0675(7) 0.0423(5) 0.0095(5) 0.0180(5) -0.0173(5)

loop_
_atom_type_symbol
_atom_type_description
_atom_type_scat_dispersion_real
_atom_type_scat_dispersion_imag
_atom_type_scat_source
C C 0.0033 0.0016 'International Tables Vol C Tables 4.2.6.8 and 6.1.1.4'
H H 0.0000 0.0000 'International Tables Vol C Tables 4.2.6.8 and 6.1.1.4'
N N 0.0061 0.0033 'International Tables Vol C Tables 4.2.6.8 and 6.1.1.4'
O O 0.0106 0.0060 'International Tables Vol C Tables 4.2.6.8 and 6.1.1.4'

loop_
_geom_angle_atom_site_label_1
_geom_angle_atom_site_label_2
_geom_angle_atom_site_label_3
_geom_angle
C6 C1 C2 117.52(11)
C6 C1 C7 121.47(11)
C2 C1 C7 121.01(11)
O3 C2 C3 118.01(12)
O3 C2 C1 121.26(12)
C3 C2 C1 120.73(12)
C4 C3 C2 120.04(12)
C4 C3 H3 120.0
C2 C3 H3 120.0
O4 C4 C3 118.69(11)
O4 C4 C5 121.00(12)
C3 C4 C5 120.31(11)
C6 C5 C4 119.15(12)
C6 C5 H5A 120.4
C4 C5 H5A 120.4
C5 C6 C1 122.19(11)
C5 C6 H6 118.9
C1 C6 H6 118.9
O2 C7 O1 122.24(11)
O2 C7 C1 119.13(11)
O1 C7 C1 118.64(11)
N1 C8 C9 120.14(12)
N1 C8 H8 119.9
C9 C8 H8 119.9
N2 C9 C8 121.43(13)
N2 C9 C10 121.62(12)
C8 C9 C10 116.95(12)
C11 C10 C9 120.89(12)
C11 C10 H10 119.6
C9 C10 H10 119.6
C10 C11 C12 119.69(13)
C10 C11 H11 120.2
C12 C11 H11 120.2
N1 C12 C11 118.93(12)
N1 C12 H12 120.5
C11 C12 H12 120.5
C12 N1 C8 123.39(11)
C12 N1 H1 122.3(12)
C8 N1 H1 114.3(12)
C9 N2 H2A 119.6(11)
C9 N2 H2B 117.2(13)
H2A N2 H2B 122.9(18)
C2 O3 H3A 109.5
C4 O4 H4 109.5

loop_
_geom_bond_atom_site_label_1
_geom_bond_atom_site_label_2
_geom_bond_distance
C1 C6 1.3961(17)
C1 C2 1.4047(17)
C1 C7 1.4869(16)
C2 O3 1.3482(16)
C2 C3 1.3868(18)
C3 C4 1.3772(19)
C3 H3 0.9300
C4 O4 1.3577(15)
C4 C5 1.3965(18)
C5 C6 1.3699(17)
C5 H5A 0.9300
C6 H6 0.9300
C7 O2 1.2551(16)
C7 O1 1.2699(15)
C8 N1 1.3366(17)
C8 C9 1.3872(17)
C8 H8 0.9300
C9 N2 1.3554(18)
C9 C10 1.3966(19)
C10 C11 1.3669(19)
C10 H10 0.9300
C11 C12 1.3741(19)
C11 H11 0.9300
C12 N1 1.3262(18)
C12 H12 0.9300
N1 H1 0.871(9)
N2 H2A 0.853(9)
N2 H2B 0.858(9)
O3 H3A 0.8200
O4 H4 0.8200

loop_
_geom_hbond_atom_site_label_D
_geom_hbond_atom_site_label_H
_geom_hbond_atom_site_label_A
_geom_hbond_site_symmetry_A
_geom_hbond_distance_DH
_geom_hbond_distance_HA
_geom_hbond_distance_DA
_geom_hbond_angle_DHA
_geom_hbond_publ_flag
O4 H4 O1 2_657 0.82 1.85 2.6533(14) 168.0 y
N1 H1 O1 . 0.871(9) 1.803(9) 2.6723(13) 175.7(16) y
O3 H3A O2 . 0.82 1.82 2.5520(14) 147.5 y
N2 H2B O4 1_544 0.858(9) 2.188(10) 3.0339(16) 168.7(18) y
N2 H2A O2 4_575 0.853(9) 2.144(11) 2.9497(18) 157.3(15) y

loop_
_cod_related_entry_id
_cod_related_entry_database
_cod_related_entry_code
1 ChemSpider 21125096
